data_9016475
loop_
_publ_author_name
'Nguyen, N.'
'Daniel, P.'
'Groult, D.'
'Raveau, B.'
'Greneche, J.'

_publ_section_title
;
 New mixed valence iron oxides (Pb, A) Sr4 Fe2 O9-d (A = Cd, Hg) with
 the 0201 - 1201 intergrowth type structure
 _cod_database_code 1001752
;
_journal_name_full 'Materials Chemistry and Physics'
_journal_page_first 33
_journal_page_last 38
_journal_paper_doi 10.1016/0254-0584(96)80044-7
_journal_volume 45
_journal_year 1996
_chemical_formula_sum 'Fe2 Hg0.433 O9 Pb0.433 Sr4'
_space_group_IT_number 139
_symmetry_space_group_name_Hall '-I 4 2'
_symmetry_space_group_name_H-M 'I 4/m m m'
_cell_angle_alpha 90
_cell_angle_beta 90
_cell_angle_gamma 90
_cell_length_a 3.8056
_cell_length_b 3.8056
_cell_length_c 30.48199
_cell_formula_units_Z 2
_cell_volume 441.458
_database_code_amcsd 0014208
_exptl_crystal_density_diffrn 5.887
_cod_duplicate_entry 1001752
_cod_original_formula_sum 'Pb.433 Hg.433 Sr4 Fe2 O9'
_cod_database_code 9016475
_amcsd_formula_title 'Fe2 Hg0.4325 O9 Pb0.4325 Sr4'

loop_
_space_group_symop_operation_xyz
x,y,z
1/2+x,1/2+y,1/2+z
-y,-x,z
1/2-y,1/2-x,1/2+z
y,x,-z
1/2+y,1/2+x,1/2-z
y,-x,-z
1/2+y,1/2-x,1/2-z
-y,x,z
1/2-y,1/2+x,1/2+z
x,-y,z
1/2+x,1/2-y,1/2+z
-x,y,-z
1/2-x,1/2+y,1/2-z
x,y,-z
1/2+x,1/2+y,1/2-z
-x,-y,z
1/2-x,1/2-y,1/2+z
y,x,z
1/2+y,1/2+x,1/2+z
-y,-x,-z
1/2-y,1/2-x,1/2-z
-y,x,-z
1/2-y,1/2+x,1/2-z
y,-x,z
1/2+y,1/2-x,1/2+z
-x,y,z
1/2-x,1/2+y,1/2+z
x,-y,-z
1/2+x,1/2-y,1/2-z
-x,-y,-z
1/2-x,1/2-y,1/2-z

loop_
_atom_site_label
_atom_site_fract_x
_atom_site_fract_y
_atom_site_fract_z
_atom_site_occupancy
Pb1 0.00000 0.00000 0.00000 0.43250
Hg1 0.00000 0.00000 0.00000 0.43250
Sr1 0.50000 0.50000 0.08370 1.00000
Sr2 0.50000 0.50000 0.20620 1.00000
Fe1 0.00000 0.00000 0.15070 1.00000
O1 0.29000 0.50000 0.00000 0.25000
O2 0.00000 0.00000 0.06900 1.00000
O3 0.50000 0.00000 0.14830 1.00000
O4 0.00000 0.00000 0.21200 1.00000

loop_
_cod_related_entry_id
_cod_related_entry_database
_cod_related_entry_code
1 AMCSD 0014208
